data_1573420
loop_
_publ_author_name
'Fujisaki, Masahiro'
'Naito, Ryoya'
'Shirahata, Takashi'
'Kawasugi, Yoshitaka'
'Tajima, Naoya'
'Misaki, Yohji'

_publ_section_title
;
 Molecular Conductors Based on Dimethylcyclohexene-Fused
 Tetrathiafulvalene
;
_journal_issue 6
_journal_name_full Chemistry
_journal_page_first 1509
_journal_page_last 1522
_journal_paper_doi 10.3390/chemistry6060091
_journal_volume 6
_journal_year 2024
_chemical_formula_moiety '2(C14 H16 S6), F6 P'
_chemical_formula_sum 'C28 H32 F6 P S12'
_chemical_formula_weight 898.22
_space_group_crystal_system triclinic
_space_group_IT_number 2
_space_group_name_Hall '-P 1'
_space_group_name_H-M_alt 'P -1'
_atom_sites_solution_hydrogens geom
_atom_sites_solution_primary dual
_audit_creation_date 2024-10-27
_audit_creation_method
;
Olex2 1.5
(compiled 2024.01.12 svn.r2f8d729c for OlexSys, GUI svn.r6928)
;
_cell_angle_alpha 94.801(3)
_cell_angle_beta 90.106(3)
_cell_angle_gamma 99.151(4)
_cell_formula_units_Z 2
_cell_length_a 6.6582(3)
_cell_length_b 8.2694(4)
_cell_length_c 32.8995(9)
_cell_measurement_reflns_used 9320
_cell_measurement_temperature 263.15
_cell_measurement_theta_max 31.1540
_cell_measurement_theta_min 1.8610
_cell_volume 1781.88(13)
_computing_cell_refinement 'CrysAlisPro 1.171.41.93a (Rigaku OD, 2020)'
_computing_data_collection 'CrystalClear-SM Expert 2.1 b46 (Rigaku, 2016)'
_computing_data_reduction 'CrysAlisPro 1.171.41.93a (Rigaku OD, 2020)'
_computing_molecular_graphics 'Olex2 1.5 (Dolomanov et al., 2009)'
_computing_publication_material 'Olex2 1.5 (Dolomanov et al., 2009)'
_computing_structure_refinement 'SHELXL-2018/3 (Sheldrick, 2018)'
_computing_structure_solution 'SHELXT 2018/2 (Sheldrick, 2018)'
_diffrn_ambient_temperature 263.15
_diffrn_detector CCD
_diffrn_detector_area_resol_mean 7.111
_diffrn_detector_type 'Rigaku Saturn724+ area detector'
_diffrn_measured_fraction_theta_full 0.999
_diffrn_measured_fraction_theta_max 0.997
_diffrn_measurement_details
;
List of Runs (angles in degrees, time in seconds):

  # Type    Start    End  Width  t~exp~   \w     \q     \k     \f   Frames
--------------------------------------------------------------------------
  1  \w   -110.00  70.00   0.30    6.00    --  -20.00  45.00   0.00  600
  2  \w   -110.00  70.00   0.30    6.00    --  -20.00  45.00  90.00  600
  3  \w   -110.00  70.00   0.30    6.00    --  -20.00  45.00 180.00  600
  4  \w   -110.00  70.00   0.30    6.00    --  -20.00  45.00 270.00  600
;
_diffrn_measurement_device 'AFC11 SATURN724+ Right'
_diffrn_measurement_device_type 'Rigaku Varimax with Saturn'
_diffrn_measurement_method '\w scans'
_diffrn_orient_matrix_type 'CrysAlisPro convention (1999,Acta A55,543-557)'
_diffrn_orient_matrix_UB_11 -0.0078420000
_diffrn_orient_matrix_UB_12 0.0842918000
_diffrn_orient_matrix_UB_13 -0.0006468000
_diffrn_orient_matrix_UB_21 0.0124514000
_diffrn_orient_matrix_UB_22 0.0119371000
_diffrn_orient_matrix_UB_23 0.0215145000
_diffrn_orient_matrix_UB_31 0.1069088000
_diffrn_orient_matrix_UB_32 0.0188544000
_diffrn_orient_matrix_UB_33 -0.0022166000
_diffrn_radiation_collimation 0.3
_diffrn_radiation_monochromator 'multi-layer mirror optics'
_diffrn_radiation_probe x-ray
_diffrn_radiation_type 'Mo K\a'
_diffrn_radiation_wavelength 0.71073
_diffrn_reflns_av_R_equivalents 0.1166
_diffrn_reflns_av_unetI/netI 0.1211
_diffrn_reflns_Laue_measured_fraction_full 0.999
_diffrn_reflns_Laue_measured_fraction_max 0.997
_diffrn_reflns_limit_h_max 8
_diffrn_reflns_limit_h_min -8
_diffrn_reflns_limit_k_max 10
_diffrn_reflns_limit_k_min -10
_diffrn_reflns_limit_l_max 42
_diffrn_reflns_limit_l_min -42
_diffrn_reflns_number 20565
_diffrn_reflns_point_group_measured_fraction_full 0.999
_diffrn_reflns_point_group_measured_fraction_max 0.997
_diffrn_reflns_theta_full 25.242
_diffrn_reflns_theta_max 27.481
_diffrn_reflns_theta_min 1.864
_diffrn_source 'rotating anode X-ray generator'
_diffrn_source_current 24.0
_diffrn_source_power 1.2
_diffrn_source_target Mo
_diffrn_source_type 'MicroMax 007'
_diffrn_source_voltage 50.0
_exptl_absorpt_coefficient_mu 0.836
_exptl_absorpt_correction_T_max 1.00000
_exptl_absorpt_correction_T_min 0.91523
_exptl_absorpt_correction_type multi-scan
_exptl_absorpt_process_details
;
CrysAlisPro 1.171.41.93a (Rigaku Oxford Diffraction, 2020)
Empirical absorption correction using spherical harmonics,
 implemented in SCALE3 ABSPACK scaling algorithm.
;
_exptl_crystal_colour black
_exptl_crystal_colour_primary black
_exptl_crystal_density_diffrn 1.674
_exptl_crystal_density_method 'not measured'
_exptl_crystal_description plate
_exptl_crystal_F_000 922
_exptl_crystal_size_max 0.12
_exptl_crystal_size_mid 0.1
_exptl_crystal_size_min 0.02
_refine_diff_density_max 0.850
_refine_diff_density_min -0.433
_refine_diff_density_rms 0.105
_refine_ls_extinction_method none
_refine_ls_goodness_of_fit_ref 0.962
_refine_ls_hydrogen_treatment constr
_refine_ls_matrix_type full
_refine_ls_number_parameters 438
_refine_ls_number_reflns 8170
_refine_ls_number_restraints 24
_refine_ls_restrained_S_all 0.962
_refine_ls_R_factor_all 0.1209
_refine_ls_R_factor_gt 0.0584
_refine_ls_shift/su_max 0.001
_refine_ls_shift/su_mean 0.000
_refine_ls_structure_factor_coef Fsqd
_refine_ls_weighting_details 'w=1/[\s^2^(Fo^2^)+(0.0443P)^2^] where P=(Fo^2^+2Fc^2^)/3'
_refine_ls_weighting_scheme calc
_refine_ls_wR_factor_gt 0.1049
_refine_ls_wR_factor_ref 0.1266
_reflns_Friedel_coverage 0.000
_reflns_number_gt 4627
_reflns_number_total 8170
_reflns_threshold_expression 'I > 2\s(I)'
_cod_data_source_file rac-DMCh-EDT-TTF_PF6_263K.cif
_cod_data_source_block rac-dmch-et_pf6-thf-2_autored
_cod_database_code 1573420
_shelx_shelxl_version_number 2019/2
_chemical_oxdiff_formula C28H32PF6S12
_shelx_space_group_comment
;
The symmetry employed for this shelxl refinement is uniquely defined
by the following loop, which should always be used as a source of
symmetry information in preference to the above space-group names.
They are only intended as comments.
;
_olex2_refinement_description
;
1. Fixed Uiso
 At 1.2 times of:
  All C(H) groups, All C(H,H) groups, All C(H,H,H,H) groups
 At 1.5 times of:
  All C(H,H,H) groups
2. Restrained distances
 S5-C13A \\sim S5-C13B
 with sigma of 0.02
 C14-C13A \\sim C14-C13B
 with sigma of 0.02
3. Uiso/Uaniso restraints and constraints
C13B \\sim C13A: within 1.7A with sigma of 0.04 and sigma for terminal atoms of
0.08 within 1.7A
4. Rigid body (RIGU) restrains
 C13B, S5, C11, C14, S6
 with sigma for 1-2 distances of 0.004 and sigma for 1-3 distances of 0.004
5. Others
 Sof(H14C)=Sof(H14D)=Sof(C13B)=Sof(H13C)=Sof(H13D)=1-FVAR(1)
 Sof(H14A)=Sof(H14B)=Sof(C13A)=Sof(H13A)=Sof(H13B)=FVAR(1)
6.a Ternary CH refined with riding coordinates:
 C18(H18), C4(H4), C3(H3), C17(H17)
6.b Secondary CH2 refined with riding coordinates:
 C20(H20A,H20B), C6(H6A,H6B), C5(H5A,H5B), C27(H27A,H27B), C28(H28A,H28B),
 C19(H19A,H19B), C14(H14A,H14B), C14(H14C,H14D), C13A(H13A,H13B), C13B(H13C,
 H13D)
6.c Idealised Me refined as rotating group:
 C15(H15A,H15B,H15C), C16(H16A,H16B,H16C), C2(H2A,H2B,H2C), C1(H1A,H1B,H1C)
;
_olex2_submission_special_instructions 'No special instructions were received'
_oxdiff_exptl_absorpt_empirical_details
;
Empirical correction (ABSPACK) includes:
- Absorption correction using spherical harmonics
- Frame scaling
- Detector area scaling
;
_oxdiff_exptl_absorpt_empirical_full_max 1.746
_oxdiff_exptl_absorpt_empirical_full_min 0.822

loop_
_space_group_symop_operation_xyz
'x, y, z'
'-x, -y, -z'

loop_
_atom_site_label
_atom_site_type_symbol
_atom_site_fract_x
_atom_site_fract_y
_atom_site_fract_z
_atom_site_U_iso_or_equiv
_atom_site_adp_type
_atom_site_occupancy
_atom_site_site_symmetry_order
_atom_site_calc_flag
_atom_site_refinement_flags_posn
_atom_site_refinement_flags_adp
_atom_site_refinement_flags_occupancy
_atom_site_disorder_assembly
_atom_site_disorder_group
S10 S 0.40897(14) 0.26440(13) -0.00817(3) 0.0284(2) Uani 1 1 d . . . . .
S7 S 0.66456(14) 0.05483(13) 0.09336(3) 0.0284(2) Uani 1 1 d . . . . .
S8 S 0.25966(15) 0.12780(13) 0.07729(3) 0.0288(2) Uani 1 1 d . . . . .
S9 S 0.81562(14) 0.18751(13) 0.00699(3) 0.0298(3) Uani 1 1 d . . . . .
S3 S 1.33517(15) 0.43442(14) 0.43004(3) 0.0326(3) Uani 1 1 d . . . . .
S4 S 0.90616(15) 0.37014(14) 0.40380(3) 0.0330(3) Uani 1 1 d . . . . .
S1 S 1.21369(15) 0.29358(14) 0.51623(3) 0.0357(3) Uani 1 1 d . . . . .
S2 S 0.78207(15) 0.23116(14) 0.49163(3) 0.0357(3) Uani 1 1 d . . . . .
S12 S 0.50746(15) 0.41135(14) -0.08535(3) 0.0338(3) Uani 1 1 d . . . . .
S11 S 0.99528(15) 0.31799(15) -0.06751(3) 0.0400(3) Uani 1 1 d . . . . .
S5 S 1.50001(16) 0.49336(16) 0.34910(3) 0.0453(3) Uani 1 1 d D . . . .
P1 P 0.76589(18) 0.51267(15) 0.19980(3) 0.0374(3) Uani 1 1 d . . . . .
S6 S 0.98638(17) 0.41343(16) 0.31688(3) 0.0423(3) Uani 1 1 d . . . . .
F1 F 0.8232(5) 0.6591(3) 0.17160(8) 0.0646(9) Uani 1 1 d . . . . .
F3 F 0.8374(5) 0.6295(4) 0.23920(8) 0.0718(9) Uani 1 1 d . . . . .
F5 F 0.6902(5) 0.3956(4) 0.16013(8) 0.0728(9) Uani 1 1 d . . . . .
F6 F 0.7118(5) 0.3652(3) 0.22774(8) 0.0736(10) Uani 1 1 d . . . . .
F4 F 0.9865(4) 0.4683(4) 0.19377(9) 0.0787(10) Uani 1 1 d . . . . .
F2 F 0.5453(4) 0.5579(5) 0.20528(9) 0.0857(11) Uani 1 1 d . . . . .
C23 C 0.5058(5) 0.1261(4) 0.06024(11) 0.0233(8) Uani 1 1 d . . . . .
C22 C 0.3039(6) 0.0650(5) 0.12546(11) 0.0255(9) Uani 1 1 d . . . . .
C12 C 1.0865(6) 0.4116(5) 0.36584(11) 0.0284(9) Uani 1 1 d . . . . .
C26 C 0.5941(6) 0.3190(5) -0.04443(11) 0.0253(9) Uani 1 1 d . . . . .
C24 C 0.5691(5) 0.1825(4) 0.02337(11) 0.0235(8) Uani 1 1 d . . . . .
C7 C 1.0409(6) 0.1980(5) 0.55015(11) 0.0287(9) Uani 1 1 d . . . . .
C10 C 1.0832(5) 0.3644(5) 0.44227(11) 0.0260(9) Uani 1 1 d . . . . .
C21 C 0.4888(6) 0.0303(5) 0.13232(11) 0.0253(9) Uani 1 1 d . . . . .
C20 C 0.1400(6) 0.0603(5) 0.15676(11) 0.0297(9) Uani 1 1 d . . . . .
H20A H 0.042843 -0.040080 0.151706 0.036 Uiso 1 1 calc R U . . .
H20B H 0.068190 0.152755 0.154800 0.036 Uiso 1 1 calc R U . . .
C25 C 0.7808(6) 0.2827(5) -0.03700(11) 0.0272(9) Uani 1 1 d . . . . .
C8 C 0.8437(6) 0.1671(5) 0.53889(11) 0.0293(9) Uani 1 1 d . . . . .
C6 C 0.6783(6) 0.0947(5) 0.56557(12) 0.0375(11) Uani 1 1 d . . . . .
H6A H 0.593480 0.003441 0.550310 0.045 Uiso 1 1 calc R U . . .
H6B H 0.593748 0.176856 0.573659 0.045 Uiso 1 1 calc R U . . .
C9 C 1.0323(6) 0.3032(5) 0.47869(11) 0.0292(9) Uani 1 1 d . . . . .
C5 C 1.1174(6) 0.1596(5) 0.59040(12) 0.0354(10) Uani 1 1 d . . . . .
H5A H 1.220133 0.249674 0.601136 0.043 Uiso 1 1 calc R U . . .
H5B H 1.180503 0.061579 0.586617 0.043 Uiso 1 1 calc R U . . .
C11 C 1.2836(6) 0.4413(5) 0.37825(11) 0.0286(9) Uani 1 1 d . . . . .
C27 C 0.9271(6) 0.4819(5) -0.09457(12) 0.0337(10) Uani 1 1 d . . . . .
H27A H 0.917638 0.575622 -0.075268 0.040 Uiso 1 1 calc R U . . .
H27B H 1.033658 0.515333 -0.113614 0.040 Uiso 1 1 calc R U . . .
C28 C 0.7285(6) 0.4336(5) -0.11755(11) 0.0343(10) Uani 1 1 d . . . . .
H28A H 0.731110 0.330296 -0.133675 0.041 Uiso 1 1 calc R U . . .
H28B H 0.715362 0.516089 -0.136264 0.041 Uiso 1 1 calc R U . . .
C19 C 0.5550(6) -0.0173(5) 0.17267(11) 0.0317(10) Uani 1 1 d . . . . .
H19A H 0.662020 0.067448 0.184312 0.038 Uiso 1 1 calc R U . . .
H19B H 0.610805 -0.118681 0.168367 0.038 Uiso 1 1 calc R U . . .
C18 C 0.2329(7) 0.0679(7) 0.19924(13) 0.0509(13) Uani 1 1 d . . . . .
H18 H 0.308308 0.179580 0.204456 0.061 Uiso 1 1 calc R U . . .
C4 C 0.7624(7) 0.0350(7) 0.60326(14) 0.0541(14) Uani 1 1 d . . . . .
H4 H 0.803536 -0.069918 0.593513 0.065 Uiso 1 1 calc R U . . .
C3 C 0.9482(7) 0.1326(7) 0.62070(13) 0.0585(15) Uani 1 1 d . . . . .
H3 H 0.912839 0.242025 0.627787 0.070 Uiso 1 1 calc R U . . .
C15 C 0.4694(7) -0.0475(6) 0.24551(12) 0.0500(13) Uani 1 1 d . . . . .
H15A H 0.520953 0.061997 0.256880 0.075 Uiso 1 1 calc R U . . .
H15B H 0.577697 -0.111622 0.243866 0.075 Uiso 1 1 calc R U . . .
H15C H 0.364359 -0.097012 0.262602 0.075 Uiso 1 1 calc R U . . .
C16 C 0.0614(7) 0.0537(6) 0.23057(12) 0.0517(14) Uani 1 1 d . . . . .
H16A H -0.017675 -0.054389 0.227066 0.078 Uiso 1 1 calc R U . . .
H16B H -0.024534 0.134057 0.226575 0.078 Uiso 1 1 calc R U . . .
H16C H 0.119165 0.072447 0.257633 0.078 Uiso 1 1 calc R U . . .
C2 C 0.5888(7) -0.0131(6) 0.63269(14) 0.0536(14) Uani 1 1 d . . . . .
H2A H 0.482439 -0.088950 0.618481 0.080 Uiso 1 1 calc R U . . .
H2B H 0.536072 0.083413 0.643070 0.080 Uiso 1 1 calc R U . . .
H2C H 0.639342 -0.064055 0.654933 0.080 Uiso 1 1 calc R U . . .
C17 C 0.3817(7) -0.0408(7) 0.20272(13) 0.0532(14) Uani 1 1 d . . . . .
H17 H 0.307827 -0.151635 0.195235 0.064 Uiso 1 1 calc R U . . .
C1 C 1.0266(7) 0.0818(7) 0.66016(13) 0.0587(15) Uani 1 1 d . . . . .
H1A H 1.153392 0.150466 0.667854 0.088 Uiso 1 1 calc R U . . .
H1B H 1.046994 -0.030808 0.656402 0.088 Uiso 1 1 calc R U . . .
H1C H 0.929223 0.093475 0.681252 0.088 Uiso 1 1 calc R U . . .
C14 C 1.2065(7) 0.4943(9) 0.28997(15) 0.086(2) Uani 1 1 d D . . . .
H14A H 1.178755 0.463744 0.261157 0.103 Uiso 0.771(17) 1 calc R U P A 1
H14B H 1.221288 0.613178 0.293845 0.103 Uiso 0.771(17) 1 calc R U P A 1
H14C H 1.235456 0.404275 0.271213 0.103 Uiso 0.229(17) 1 calc R U P A 2
H14D H 1.163466 0.574068 0.273240 0.103 Uiso 0.229(17) 1 calc R U P A 2
C13A C 1.3960(9) 0.4507(17) 0.29905(18) 0.064(3) Uani 0.771(17) 1 d D U P A 1
H13A H 1.494204 0.504310 0.280756 0.077 Uiso 0.771(17) 1 calc R U P A 1
H13B H 1.385712 0.333234 0.292163 0.077 Uiso 0.771(17) 1 calc R U P A 1
C13B C 1.389(2) 0.566(3) 0.3064(6) 0.034(5) Uani 0.229(17) 1 d D U P A 2
H13C H 1.377619 0.680548 0.313959 0.040 Uiso 0.229(17) 1 calc R U P A 2
H13D H 1.486656 0.566161 0.284666 0.040 Uiso 0.229(17) 1 calc R U P A 2

loop_
_atom_site_aniso_label
_atom_site_aniso_U_11
_atom_site_aniso_U_22
_atom_site_aniso_U_33
_atom_site_aniso_U_23
_atom_site_aniso_U_13
_atom_site_aniso_U_12
S10 0.0272(5) 0.0387(6) 0.0234(5) 0.0120(5) 0.0040(4) 0.0126(5)
S7 0.0255(5) 0.0403(6) 0.0219(5) 0.0093(5) 0.0023(4) 0.0093(5)
S8 0.0280(5) 0.0389(6) 0.0235(5) 0.0090(4) 0.0009(4) 0.0143(5)
S9 0.0256(5) 0.0415(7) 0.0245(5) 0.0103(5) 0.0000(4) 0.0083(5)
S3 0.0258(5) 0.0472(7) 0.0232(5) 0.0047(5) -0.0005(4) 0.0002(5)
S4 0.0249(5) 0.0526(7) 0.0218(5) 0.0056(5) -0.0003(4) 0.0056(5)
S1 0.0249(5) 0.0554(8) 0.0264(6) 0.0121(5) -0.0003(4) 0.0009(5)
S2 0.0253(5) 0.0552(8) 0.0254(6) 0.0071(5) -0.0015(4) 0.0007(5)
S12 0.0299(6) 0.0469(7) 0.0282(6) 0.0188(5) 0.0022(5) 0.0092(5)
S11 0.0269(6) 0.0547(8) 0.0430(7) 0.0231(6) 0.0092(5) 0.0108(5)
S5 0.0305(6) 0.0722(9) 0.0339(6) 0.0174(6) 0.0071(5) 0.0031(6)
P1 0.0462(7) 0.0389(7) 0.0295(6) 0.0084(5) 0.0037(5) 0.0108(6)
S6 0.0361(6) 0.0685(9) 0.0226(6) 0.0095(5) -0.0022(5) 0.0064(6)
F1 0.103(2) 0.0466(18) 0.0490(18) 0.0214(14) 0.0086(16) 0.0177(16)
F3 0.103(2) 0.065(2) 0.0417(17) -0.0076(15) -0.0136(16) 0.0039(18)
F5 0.105(2) 0.061(2) 0.0424(17) -0.0065(15) 0.0008(16) -0.0118(18)
F6 0.116(3) 0.0518(19) 0.0564(19) 0.0274(15) 0.0286(18) 0.0117(18)
F4 0.065(2) 0.116(3) 0.071(2) 0.037(2) 0.0188(17) 0.0463(19)
F2 0.0562(19) 0.145(3) 0.068(2) 0.021(2) 0.0114(17) 0.046(2)
C23 0.023(2) 0.025(2) 0.024(2) 0.0052(17) -0.0018(16) 0.0075(17)
C22 0.030(2) 0.027(2) 0.021(2) 0.0059(17) 0.0054(17) 0.0078(18)
C12 0.031(2) 0.034(2) 0.019(2) 0.0031(17) 0.0063(17) 0.0047(19)
C26 0.031(2) 0.025(2) 0.021(2) 0.0035(16) 0.0001(17) 0.0036(18)
C24 0.024(2) 0.021(2) 0.026(2) 0.0043(17) -0.0009(17) 0.0044(17)
C7 0.029(2) 0.035(2) 0.022(2) 0.0075(18) 0.0019(18) 0.0014(19)
C10 0.026(2) 0.033(2) 0.018(2) 0.0020(17) 0.0017(16) 0.0042(18)
C21 0.026(2) 0.031(2) 0.018(2) 0.0034(17) 0.0016(16) 0.0031(18)
C20 0.027(2) 0.042(3) 0.022(2) 0.0063(18) 0.0054(17) 0.0120(19)
C25 0.030(2) 0.027(2) 0.024(2) 0.0056(17) 0.0002(17) 0.0020(18)
C8 0.033(2) 0.033(2) 0.022(2) 0.0047(18) 0.0013(18) 0.0031(19)
C6 0.030(2) 0.044(3) 0.037(3) 0.010(2) 0.003(2) -0.003(2)
C9 0.025(2) 0.033(2) 0.028(2) 0.0006(18) 0.0041(18) 0.0018(18)
C5 0.033(2) 0.043(3) 0.031(2) 0.010(2) -0.0053(19) 0.003(2)
C11 0.029(2) 0.036(2) 0.020(2) 0.0030(17) 0.0030(17) 0.0034(18)
C27 0.039(2) 0.033(3) 0.029(2) 0.0106(19) 0.0096(19) 0.003(2)
C28 0.039(2) 0.044(3) 0.020(2) 0.0070(19) 0.0061(19) 0.006(2)
C19 0.029(2) 0.049(3) 0.021(2) 0.0089(19) -0.0010(17) 0.016(2)
C18 0.041(3) 0.085(4) 0.032(3) 0.011(3) 0.009(2) 0.023(3)
C4 0.048(3) 0.072(4) 0.038(3) 0.021(3) 0.003(2) -0.013(3)
C3 0.047(3) 0.098(4) 0.031(3) 0.021(3) 0.005(2) 0.005(3)
C15 0.052(3) 0.072(4) 0.033(3) 0.025(2) 0.012(2) 0.021(3)
C16 0.042(3) 0.090(4) 0.026(2) 0.009(3) 0.012(2) 0.019(3)
C2 0.050(3) 0.061(3) 0.052(3) 0.025(3) 0.017(3) 0.006(3)
C17 0.050(3) 0.088(4) 0.032(3) 0.027(3) 0.011(2) 0.031(3)
C1 0.060(3) 0.084(4) 0.035(3) 0.024(3) 0.003(2) 0.014(3)
C14 0.046(3) 0.167(7) 0.042(3) 0.043(4) 0.003(3) -0.008(4)
C13A 0.045(4) 0.111(10) 0.036(4) 0.006(4) 0.016(3) 0.013(4)
C13B 0.037(7) 0.052(11) 0.017(7) 0.011(7) 0.009(5) 0.020(6)

loop_
_atom_type_symbol
_atom_type_description
_atom_type_scat_dispersion_real
_atom_type_scat_dispersion_imag
_atom_type_scat_source
C C 0.0033 0.0016 'International Tables Vol C Tables 4.2.6.8 and 6.1.1.4'
H H 0.0000 0.0000 'International Tables Vol C Tables 4.2.6.8 and 6.1.1.4'
F F 0.0171 0.0103 'International Tables Vol C Tables 4.2.6.8 and 6.1.1.4'
P P 0.1023 0.0942 'International Tables Vol C Tables 4.2.6.8 and 6.1.1.4'
S S 0.1246 0.1234 'International Tables Vol C Tables 4.2.6.8 and 6.1.1.4'

loop_
_geom_angle_atom_site_label_1
_geom_angle_atom_site_label_2
_geom_angle_atom_site_label_3
_geom_angle
_geom_angle_site_symmetry_1
_geom_angle_site_symmetry_3
_geom_angle_publ_flag
C24 S10 C26 95.28(17) . . ?
C23 S7 C21 95.48(17) . . ?
C23 S8 C22 95.49(17) . . ?
C24 S9 C25 95.23(17) . . ?
C10 S3 C11 94.69(18) . . ?
C10 S4 C12 95.24(18) . . ?
C9 S1 C7 95.23(18) . . ?
C9 S2 C8 95.51(19) . . ?
C26 S12 C28 101.84(18) . . ?
C25 S11 C27 98.99(18) . . ?
C11 S5 C13A 101.0(3) . . ?
C11 S5 C13B 100.2(6) . . ?
F1 P1 F5 88.64(15) . . ?
F3 P1 F1 91.33(16) . . ?
F3 P1 F5 179.07(19) . . ?
F3 P1 F6 88.92(16) . . ?
F3 P1 F4 91.34(19) . . ?
F3 P1 F2 89.04(18) . . ?
F6 P1 F1 179.09(17) . . ?
F6 P1 F5 91.13(17) . . ?
F4 P1 F1 89.23(16) . . ?
F4 P1 F5 89.59(18) . . ?
F4 P1 F6 89.88(17) . . ?
F4 P1 F2 179.28(17) . . ?
F2 P1 F1 90.15(17) . . ?
F2 P1 F5 90.03(19) . . ?
F2 P1 F6 90.73(17) . . ?
C12 S6 C14 101.5(2) . . ?
S7 C23 S8 114.91(19) . . ?
C24 C23 S7 123.0(3) . . ?
C24 C23 S8 122.0(3) . . ?
C21 C22 S8 116.3(3) . . ?
C21 C22 C20 124.1(3) . . ?
C20 C22 S8 119.6(3) . . ?
S6 C12 S4 115.2(2) . . ?
C11 C12 S4 116.3(3) . . ?
C11 C12 S6 128.5(3) . . ?
S12 C26 S10 114.4(2) . . ?
C25 C26 S10 116.0(3) . . ?
C25 C26 S12 129.6(3) . . ?
S9 C24 S10 115.66(19) . . ?
C23 C24 S10 121.9(3) . . ?
C23 C24 S9 122.3(3) . . ?
C8 C7 S1 117.6(3) . . ?
C8 C7 C5 123.3(3) . . ?
C5 C7 S1 119.0(3) . . ?
S4 C10 S3 114.97(19) . . ?
C9 C10 S3 121.9(3) . . ?
C9 C10 S4 123.0(3) . . ?
C22 C21 S7 117.6(3) . . ?
C22 C21 C19 123.0(3) . . ?
C19 C21 S7 119.2(3) . . ?
C22 C20 H20A 109.7 . . ?
C22 C20 H20B 109.7 . . ?
C22 C20 C18 109.9(3) . . ?
H20A C20 H20B 108.2 . . ?
C18 C20 H20A 109.7 . . ?
C18 C20 H20B 109.7 . . ?
S9 C25 S11 115.1(2) . . ?
C26 C25 S9 117.8(3) . . ?
C26 C25 S11 127.1(3) . . ?
C7 C8 S2 116.6(3) . . ?
C7 C8 C6 123.5(3) . . ?
C6 C8 S2 119.7(3) . . ?
C8 C6 H6A 109.3 . . ?
C8 C6 H6B 109.3 . . ?
C8 C6 C4 111.8(3) . . ?
H6A C6 H6B 107.9 . . ?
C4 C6 H6A 109.3 . . ?
C4 C6 H6B 109.3 . . ?
S1 C9 S2 114.9(2) . . ?
C10 C9 S1 122.1(3) . . ?
C10 C9 S2 123.0(3) . . ?
C7 C5 H5A 109.3 . . ?
C7 C5 H5B 109.3 . . ?
C7 C5 C3 111.6(3) . . ?
H5A C5 H5B 108.0 . . ?
C3 C5 H5A 109.3 . . ?
C3 C5 H5B 109.3 . . ?
S3 C11 S5 114.1(2) . . ?
C12 C11 S3 117.6(3) . . ?
C12 C11 S5 128.3(3) . . ?
S11 C27 H27A 109.1 . . ?
S11 C27 H27B 109.1 . . ?
H27A C27 H27B 107.8 . . ?
C28 C27 S11 112.7(3) . . ?
C28 C27 H27A 109.1 . . ?
C28 C27 H27B 109.1 . . ?
S12 C28 H28A 108.7 . . ?
S12 C28 H28B 108.7 . . ?
C27 C28 S12 114.1(3) . . ?
C27 C28 H28A 108.7 . . ?
C27 C28 H28B 108.7 . . ?
H28A C28 H28B 107.6 . . ?
C21 C19 H19A 109.1 . . ?
C21 C19 H19B 109.1 . . ?
C21 C19 C17 112.6(3) . . ?
H19A C19 H19B 107.8 . . ?
C17 C19 H19A 109.1 . . ?
C17 C19 H19B 109.1 . . ?
C20 C18 H18 105.7 . . ?
C20 C18 C16 109.0(4) . . ?
C16 C18 H18 105.7 . . ?
C17 C18 C20 114.0(4) . . ?
C17 C18 H18 105.7 . . ?
C17 C18 C16 116.0(4) . . ?
C6 C4 H4 104.1 . . ?
C6 C4 C2 109.6(4) . . ?
C3 C4 C6 116.1(4) . . ?
C3 C4 H4 104.1 . . ?
C3 C4 C2 117.1(4) . . ?
C2 C4 H4 104.1 . . ?
C5 C3 H3 104.9 . . ?
C5 C3 C1 110.6(4) . . ?
C4 C3 C5 113.4(4) . . ?
C4 C3 H3 104.9 . . ?
C4 C3 C1 116.9(4) . . ?
C1 C3 H3 104.9 . . ?
H15A C15 H15B 109.5 . . ?
H15A C15 H15C 109.5 . . ?
H15B C15 H15C 109.5 . . ?
C17 C15 H15A 109.5 . . ?
C17 C15 H15B 109.5 . . ?
C17 C15 H15C 109.5 . . ?
C18 C16 H16A 109.5 . . ?
C18 C16 H16B 109.5 . . ?
C18 C16 H16C 109.5 . . ?
H16A C16 H16B 109.5 . . ?
H16A C16 H16C 109.5 . . ?
H16B C16 H16C 109.5 . . ?
C4 C2 H2A 109.5 . . ?
C4 C2 H2B 109.5 . . ?
C4 C2 H2C 109.5 . . ?
H2A C2 H2B 109.5 . . ?
H2A C2 H2C 109.5 . . ?
H2B C2 H2C 109.5 . . ?
C19 C17 C15 109.2(4) . . ?
C19 C17 H17 105.2 . . ?
C18 C17 C19 114.5(4) . . ?
C18 C17 C15 116.3(4) . . ?
C18 C17 H17 105.2 . . ?
C15 C17 H17 105.2 . . ?
C3 C1 H1A 109.5 . . ?
C3 C1 H1B 109.5 . . ?
C3 C1 H1C 109.5 . . ?
H1A C1 H1B 109.5 . . ?
H1A C1 H1C 109.5 . . ?
H1B C1 H1C 109.5 . . ?
S6 C14 H14A 107.3 . . ?
S6 C14 H14B 107.3 . . ?
S6 C14 H14C 105.6 . . ?
S6 C14 H14D 105.6 . . ?
H14A C14 H14B 106.9 . . ?
H14C C14 H14D 106.1 . . ?
C13A C14 S6 120.0(5) . . ?
C13A C14 H14A 107.3 . . ?
C13A C14 H14B 107.3 . . ?
C13B C14 S6 126.7(9) . . ?
C13B C14 H14C 105.6 . . ?
C13B C14 H14D 105.6 . . ?
S5 C13A H13A 107.3 . . ?
S5 C13A H13B 107.3 . . ?
C14 C13A S5 120.0(6) . . ?
C14 C13A H13A 107.3 . . ?
C14 C13A H13B 107.3 . . ?
H13A C13A H13B 106.9 . . ?
S5 C13B H13C 106.7 . . ?
S5 C13B H13D 106.7 . . ?
C14 C13B S5 122.6(11) . . ?
C14 C13B H13C 106.7 . . ?
C14 C13B H13D 106.7 . . ?
H13C C13B H13D 106.6 . . ?

loop_
_geom_bond_atom_site_label_1
_geom_bond_atom_site_label_2
_geom_bond_distance
_geom_bond_site_symmetry_2
_geom_bond_publ_flag
S10 C26 1.751(4) . ?
S10 C24 1.737(4) . ?
S7 C23 1.719(4) . ?
S7 C21 1.740(3) . ?
S8 C23 1.735(4) . ?
S8 C22 1.747(4) . ?
S9 C24 1.724(4) . ?
S9 C25 1.736(4) . ?
S3 C10 1.745(4) . ?
S3 C11 1.745(4) . ?
S4 C12 1.751(4) . ?
S4 C10 1.737(4) . ?
S1 C7 1.749(4) . ?
S1 C9 1.741(4) . ?
S2 C8 1.752(4) . ?
S2 C9 1.744(4) . ?
S12 C26 1.743(4) . ?
S12 C28 1.810(4) . ?
S11 C25 1.748(4) . ?
S11 C27 1.798(4) . ?
S5 C11 1.748(4) . ?
S5 C13A 1.771(7) . ?
S5 C13B 1.779(13) . ?
P1 F1 1.586(3) . ?
P1 F3 1.576(3) . ?
P1 F5 1.589(3) . ?
P1 F6 1.585(3) . ?
P1 F4 1.579(3) . ?
P1 F2 1.579(3) . ?
S6 C12 1.744(4) . ?
S6 C14 1.781(4) . ?
C23 C24 1.378(5) . ?
C22 C21 1.331(5) . ?
C22 C20 1.500(5) . ?
C12 C11 1.352(5) . ?
C26 C25 1.351(5) . ?
C7 C8 1.342(5) . ?
C7 C5 1.494(5) . ?
C10 C9 1.362(5) . ?
C21 C19 1.500(5) . ?
C20 H20A 0.9700 . ?
C20 H20B 0.9700 . ?
C20 C18 1.520(5) . ?
C8 C6 1.491(5) . ?
C6 H6A 0.9700 . ?
C6 H6B 0.9700 . ?
C6 C4 1.511(6) . ?
C5 H5A 0.9700 . ?
C5 H5B 0.9700 . ?
C5 C3 1.508(5) . ?
C27 H27A 0.9700 . ?
C27 H27B 0.9700 . ?
C27 C28 1.502(5) . ?
C28 H28A 0.9700 . ?
C28 H28B 0.9700 . ?
C19 H19A 0.9700 . ?
C19 H19B 0.9700 . ?
C19 C17 1.520(5) . ?
C18 H18 0.9800 . ?
C18 C16 1.537(5) . ?
C18 C17 1.450(6) . ?
C4 H4 0.9800 . ?
C4 C3 1.454(6) . ?
C4 C2 1.534(5) . ?
C3 H3 0.9800 . ?
C3 C1 1.515(6) . ?
C15 H15A 0.9600 . ?
C15 H15B 0.9600 . ?
C15 H15C 0.9600 . ?
C15 C17 1.532(5) . ?
C16 H16A 0.9600 . ?
C16 H16B 0.9600 . ?
C16 H16C 0.9600 . ?
C2 H2A 0.9600 . ?
C2 H2B 0.9600 . ?
C2 H2C 0.9600 . ?
C17 H17 0.9800 . ?
C1 H1A 0.9600 . ?
C1 H1B 0.9600 . ?
C1 H1C 0.9600 . ?
C14 H14A 0.9700 . ?
C14 H14B 0.9700 . ?
C14 H14C 0.9700 . ?
C14 H14D 0.9700 . ?
C14 C13A 1.404(8) . ?
C14 C13B 1.354(15) . ?
C13A H13A 0.9700 . ?
C13A H13B 0.9700 . ?
C13B H13C 0.9700 . ?
C13B H13D 0.9700 . ?

loop_
_geom_torsion_atom_site_label_1
_geom_torsion_atom_site_label_2
_geom_torsion_atom_site_label_3
_geom_torsion_atom_site_label_4
_geom_torsion
_geom_torsion_site_symmetry_1
_geom_torsion_site_symmetry_2
_geom_torsion_site_symmetry_3
_geom_torsion_site_symmetry_4
_geom_torsion_publ_flag
S10 C26 C25 S9 -0.1(5) . . . . ?
S10 C26 C25 S11 178.9(2) . . . . ?
S7 C23 C24 S10 -176.4(2) . . . . ?
S7 C23 C24 S9 -0.3(5) . . . . ?
S7 C21 C19 C17 -177.5(3) . . . . ?
S8 C23 C24 S10 1.7(5) . . . . ?
S8 C23 C24 S9 177.8(2) . . . . ?
S8 C22 C21 S7 1.2(5) . . . . ?
S8 C22 C21 C19 176.9(3) . . . . ?
S8 C22 C20 C18 -158.2(3) . . . . ?
S3 C10 C9 S1 1.2(5) . . . . ?
S3 C10 C9 S2 -179.6(2) . . . . ?
S4 C12 C11 S3 0.2(5) . . . . ?
S4 C12 C11 S5 -177.6(2) . . . . ?
S4 C10 C9 S1 178.2(2) . . . . ?
S4 C10 C9 S2 -2.6(5) . . . . ?
S1 C7 C8 S2 -1.4(5) . . . . ?
S1 C7 C8 C6 -176.6(3) . . . . ?
S1 C7 C5 C3 160.6(3) . . . . ?
S2 C8 C6 C4 175.5(3) . . . . ?
S12 C26 C25 S9 -179.3(2) . . . . ?
S12 C26 C25 S11 -0.4(6) . . . . ?
S11 C27 C28 S12 71.5(4) . . . . ?
S6 C12 C11 S3 178.6(2) . . . . ?
S6 C12 C11 S5 0.8(6) . . . . ?
S6 C14 C13A S5 -58.9(12) . . . . ?
S6 C14 C13B S5 40(3) . . . . ?
C23 S7 C21 C22 1.7(4) . . . . ?
C23 S7 C21 C19 -174.2(3) . . . . ?
C23 S8 C22 C21 -3.4(4) . . . . ?
C23 S8 C22 C20 173.9(3) . . . . ?
C22 S8 C23 S7 4.5(3) . . . . ?
C22 S8 C23 C24 -173.7(3) . . . . ?
C22 C21 C19 C17 6.8(6) . . . . ?
C22 C20 C18 C16 -177.0(4) . . . . ?
C22 C20 C18 C17 -45.7(5) . . . . ?
C12 S4 C10 S3 10.9(3) . . . . ?
C12 S4 C10 C9 -166.3(4) . . . . ?
C12 S6 C14 C13A 37.0(8) . . . . ?
C12 S6 C14 C13B -12.5(16) . . . . ?
C26 S10 C24 S9 -0.6(3) . . . . ?
C26 S10 C24 C23 175.8(3) . . . . ?
C26 S12 C28 C27 -39.0(3) . . . . ?
C24 S10 C26 S12 179.8(2) . . . . ?
C24 S10 C26 C25 0.4(3) . . . . ?
C24 S9 C25 S11 -179.3(2) . . . . ?
C24 S9 C25 C26 -0.3(4) . . . . ?
C7 S1 C9 S2 3.2(3) . . . . ?
C7 S1 C9 C10 -177.5(4) . . . . ?
C7 C8 C6 C4 -9.5(6) . . . . ?
C7 C5 C3 C4 42.3(6) . . . . ?
C7 C5 C3 C1 175.9(4) . . . . ?
C10 S3 C11 S5 -175.5(2) . . . . ?
C10 S3 C11 C12 6.3(4) . . . . ?
C10 S4 C12 S6 174.7(2) . . . . ?
C10 S4 C12 C11 -6.7(4) . . . . ?
C21 S7 C23 S8 -4.0(3) . . . . ?
C21 S7 C23 C24 174.2(4) . . . . ?
C21 C22 C20 C18 18.9(6) . . . . ?
C21 C19 C17 C18 -34.0(6) . . . . ?
C21 C19 C17 C15 -166.4(4) . . . . ?
C20 C22 C21 S7 -176.0(3) . . . . ?
C20 C22 C21 C19 -0.3(6) . . . . ?
C20 C18 C17 C19 55.2(6) . . . . ?
C20 C18 C17 C15 -175.8(4) . . . . ?
C25 S9 C24 S10 0.5(3) . . . . ?
C25 S9 C24 C23 -175.8(3) . . . . ?
C25 S11 C27 C28 -58.0(3) . . . . ?
C8 S2 C9 S1 -3.8(3) . . . . ?
C8 S2 C9 C10 176.9(4) . . . . ?
C8 C7 C5 C3 -17.4(6) . . . . ?
C8 C6 C4 C3 35.7(6) . . . . ?
C8 C6 C4 C2 171.2(4) . . . . ?
C6 C4 C3 C5 -53.7(7) . . . . ?
C6 C4 C3 C1 175.8(4) . . . . ?
C9 S1 C7 C8 -1.1(4) . . . . ?
C9 S1 C7 C5 -179.2(3) . . . . ?
C9 S2 C8 C7 3.1(4) . . . . ?
C9 S2 C8 C6 178.5(3) . . . . ?
C5 C7 C8 S2 176.6(3) . . . . ?
C5 C7 C8 C6 1.4(6) . . . . ?
C11 S3 C10 S4 -10.8(3) . . . . ?
C11 S3 C10 C9 166.4(3) . . . . ?
C11 S5 C13A C14 41.3(10) . . . . ?
C11 S5 C13B C14 -39(2) . . . . ?
C27 S11 C25 S9 -157.6(2) . . . . ?
C27 S11 C25 C26 23.4(4) . . . . ?
C28 S12 C26 S10 -175.5(2) . . . . ?
C28 S12 C26 C25 3.8(5) . . . . ?
C16 C18 C17 C19 -177.0(4) . . . . ?
C16 C18 C17 C15 -48.0(7) . . . . ?
C2 C4 C3 C5 174.1(4) . . . . ?
C2 C4 C3 C1 43.6(7) . . . . ?
C14 S6 C12 S4 170.0(3) . . . . ?
C14 S6 C12 C11 -8.4(5) . . . . ?
C13A S5 C11 S3 169.6(5) . . . . ?
C13A S5 C11 C12 -12.6(6) . . . . ?
C13B S5 C11 S3 -158.0(9) . . . . ?
C13B S5 C11 C12 19.9(10) . . . . ?
